data_2223033
loop_
_publ_author_name
'Miao, Jinling'
'Hu, Chunhua'
'Feng, Xiao'
'Chen, Hongwei'
'Nie, Yong'

_publ_section_title
;
 <i>cis</i>-Dichloridobis(triphenylphosphine-\k<i>P</i>)platinum(II)
 chloroform solvate
;
_journal_coeditor_code CV2593
_journal_issue 9
_journal_name_full 'Acta Crystallographica Section E'
_journal_page_first m1025
_journal_paper_doi 10.1107/S1600536809029961
_journal_volume 65
_journal_year 2009
_chemical_formula_iupac '[Pt Cl2 (C18 H15 P)2], C H Cl3'
_chemical_formula_moiety 'C36 H30 Cl2 P2 Pt, C H Cl3'
_chemical_formula_sum 'C37 H31 Cl5 P2 Pt'
_chemical_formula_weight 909.90
_chemical_name_systematic
;<i>cis</i>-Dichloridobis(triphenylphosphine-\k<i>P</i>)platinum(II)
 chloroform
solvate
;
_space_group_IT_number 14
_symmetry_cell_setting monoclinic
_symmetry_space_group_name_Hall '-P 2ybc'
_symmetry_space_group_name_H-M 'P 1 21/c 1'
_atom_sites_solution_hydrogens geom
_atom_sites_solution_primary direct
_atom_sites_solution_secondary difmap
_audit_creation_method SHELXL-97
_cell_angle_alpha 90.00
_cell_angle_beta 98.1990(10)
_cell_angle_gamma 90.00
_cell_formula_units_Z 4
_cell_length_a 10.3174(9)
_cell_length_b 24.436(2)
_cell_length_c 15.6298(18)
_cell_measurement_reflns_used 8493
_cell_measurement_temperature 298(2)
_cell_measurement_theta_max 28.169
_cell_measurement_theta_min 2.162
_cell_volume 3900.2(6)
_computing_cell_refinement 'SAINT (Bruker, 2001)'
_computing_data_collection 'SMART (Bruker, 2001)'
_computing_data_reduction 'SAINT (Bruker, 2001)'
_computing_molecular_graphics 'SHELXTL (Sheldrick, 2008)'
_computing_publication_material 'SHELXTL (Sheldrick, 2008)'
_computing_structure_refinement 'SHELXL97 (Sheldrick, 2008)'
_computing_structure_solution 'SHELXS97 (Sheldrick, 2008)'
_diffrn_ambient_temperature 298(2)
_diffrn_measured_fraction_theta_full 0.997
_diffrn_measured_fraction_theta_max 0.997
_diffrn_measurement_device_type 'Bruker SMART CCD area-detector'
_diffrn_measurement_method '\f and \w'
_diffrn_radiation_monochromator graphite
_diffrn_radiation_source 'fine-focus sealed tube'
_diffrn_radiation_type MoK\a
_diffrn_radiation_wavelength 0.71073
_diffrn_reflns_av_R_equivalents 0.0707
_diffrn_reflns_av_sigmaI/netI 0.0844
_diffrn_reflns_limit_h_max 12
_diffrn_reflns_limit_h_min -12
_diffrn_reflns_limit_k_max 28
_diffrn_reflns_limit_k_min -29
_diffrn_reflns_limit_l_max 18
_diffrn_reflns_limit_l_min -14
_diffrn_reflns_number 18772
_diffrn_reflns_theta_full 25.02
_diffrn_reflns_theta_max 25.02
_diffrn_reflns_theta_min 1.56
_exptl_absorpt_coefficient_mu 4.046
_exptl_absorpt_correction_T_max 0.5295
_exptl_absorpt_correction_T_min 0.3085
_exptl_absorpt_correction_type multi-scan
_exptl_absorpt_process_details '(SADABS; Bruker, 2001)'
_exptl_crystal_colour yellowish
_exptl_crystal_density_diffrn 1.550
_exptl_crystal_density_method 'not measured'
_exptl_crystal_description block
_exptl_crystal_F_000 1784
_exptl_crystal_size_max 0.38
_exptl_crystal_size_mid 0.35
_exptl_crystal_size_min 0.18
_refine_diff_density_max 1.888
_refine_diff_density_min -1.269
_refine_ls_extinction_method none
_refine_ls_goodness_of_fit_ref 0.971
_refine_ls_hydrogen_treatment constr
_refine_ls_matrix_type full
_refine_ls_number_parameters 434
_refine_ls_number_reflns 6877
_refine_ls_number_restraints 0
_refine_ls_restrained_S_all 0.971
_refine_ls_R_factor_all 0.0679
_refine_ls_R_factor_gt 0.0484
_refine_ls_shift/su_max 0.001
_refine_ls_shift/su_mean 0.000
_refine_ls_structure_factor_coef Fsqd
_refine_ls_weighting_details 'calc w=1/[\s^2^(Fo^2^)+(0.0594P)^2^] where P=(Fo^2^+2Fc^2^)/3'
_refine_ls_weighting_scheme calc
_refine_ls_wR_factor_gt 0.1121
_refine_ls_wR_factor_ref 0.1192
_reflns_number_gt 4984
_reflns_number_total 6877
_reflns_threshold_expression I>2\s(I)
_cod_data_source_file cv2593.cif
_cod_data_source_block I
_cod_depositor_comments
;
The following automatic conversions were performed:
'_symmetry_cell_setting' value 'Monoclinic' changed to 'monoclinic'
according to '/home/saulius/struct/CIF-dictionaries/cif_core.dic'
dictionary named 'cif_core.dic' version 2.4.1 from 2010-06-29.

Automatic conversion script
Id: cif_fix_enum 1527 2010-12-29 10:47:43Z saulius 

The following automatic conversions were performed:

'_symmetry_cell_setting' value 'Monoclinic' changed to 'monoclinic'
according to /home/saulius/struct/CIF-dictionaries/cif_core.dic
dictionary named 'cif_core.dic' version 2.4.1 from 2010-06-29.

Automatic conversion script
Id: cif_fix_values 1715 2011-07-08 13:25:40Z adriana 
;
_cod_original_cell_volume 3900.3(7)
_cod_original_sg_symbol_H-M 'P 21/c'
_cod_database_code 2223033
_cod_database_fobs_code 2223033

loop_
_symmetry_equiv_pos_as_xyz
'x, y, z'
'-x, y+1/2, -z+1/2'
'-x, -y, -z'
'x, -y-1/2, z-1/2'

loop_
_atom_site_type_symbol
_atom_site_label
_atom_site_fract_x
_atom_site_fract_y
_atom_site_fract_z
_atom_site_U_iso_or_equiv
_atom_site_adp_type
_atom_site_calc_flag
_atom_site_refinement_flags
_atom_site_occupancy
_atom_site_disorder_assembly
_atom_site_disorder_group
Pt Pt1 0.59334(2) 0.349888(10) 0.548206(18) 0.03195(11) Uani d . 1 . .
Cl Cl1 0.45377(18) 0.39079(8) 0.43652(13) 0.0477(5) Uani d . 1 . .
Cl Cl2 0.41302(18) 0.29552(8) 0.57114(13) 0.0492(5) Uani d . 1 . .
Cl Cl3 0.2158(6) 0.3208(3) 0.2316(4) 0.142(3) Uani d P 0.778(11) A 1
Cl Cl4 0.1897(12) 0.3400(5) 0.0514(7) 0.165(4) Uani d P 0.778(11) A 1
Cl Cl5 0.4219(6) 0.3691(2) 0.1644(6) 0.141(3) Uani d P 0.778(11) A 1
Cl Cl3' 0.355(3) 0.3779(12) 0.078(2) 0.197(14) Uani d P 0.222(11) A 2
Cl Cl4' 0.348(3) 0.3554(9) 0.2339(17) 0.156(12) Uani d P 0.222(11) A 2
Cl Cl5' 0.147(4) 0.3153(17) 0.081(3) 0.167(13) Uani d P 0.222(11) A 2
P P1 0.75776(17) 0.40376(7) 0.51837(12) 0.0316(4) Uani d . 1 . .
P P2 0.70533(18) 0.30561(7) 0.66301(13) 0.0359(4) Uani d . 1 . .
C C1 0.8924(7) 0.3665(3) 0.4836(5) 0.0416(18) Uani d . 1 . .
C C2 1.0068(7) 0.3918(4) 0.4670(6) 0.054(2) Uani d . 1 . .
H H2 1.0160 0.4295 0.4733 0.065 Uiso calc R 1 . .
C C3 1.1060(9) 0.3615(4) 0.4413(7) 0.072(3) Uani d . 1 . .
H H3 1.1836 0.3786 0.4326 0.086 Uiso calc R 1 . .
C C4 1.0925(9) 0.3063(4) 0.4282(6) 0.068(3) Uani d . 1 . .
H H4 1.1614 0.2861 0.4120 0.081 Uiso calc R 1 . .
C C5 0.9789(8) 0.2810(4) 0.4387(6) 0.061(2) Uani d . 1 . .
H H5 0.9677 0.2439 0.4264 0.074 Uiso calc R 1 . .
C C6 0.8797(8) 0.3107(3) 0.4677(5) 0.048(2) Uani d . 1 . .
H H6 0.8030 0.2930 0.4767 0.058 Uiso calc R 1 . .
C C7 0.7173(7) 0.4505(3) 0.4270(5) 0.0400(18) Uani d . 1 . .
C C8 0.7002(8) 0.4296(3) 0.3447(5) 0.051(2) Uani d . 1 . .
H H8 0.7101 0.3922 0.3367 0.061 Uiso calc R 1 . .
C C9 0.6684(9) 0.4631(4) 0.2731(6) 0.065(3) Uani d . 1 . .
H H9 0.6554 0.4486 0.2175 0.078 Uiso calc R 1 . .
C C10 0.6564(8) 0.5200(4) 0.2873(6) 0.061(2) Uani d . 1 . .
H H10 0.6362 0.5433 0.2403 0.073 Uiso calc R 1 . .
C C11 0.6737(8) 0.5407(4) 0.3678(6) 0.058(2) Uani d . 1 . .
H H11 0.6650 0.5782 0.3760 0.070 Uiso calc R 1 . .
C C12 0.7044(7) 0.5067(3) 0.4382(5) 0.048(2) Uani d . 1 . .
H H12 0.7165 0.5214 0.4936 0.058 Uiso calc R 1 . .
C C13 0.8127(7) 0.4487(3) 0.6099(5) 0.0394(17) Uani d . 1 . .
C C14 0.9418(8) 0.4603(3) 0.6409(5) 0.053(2) Uani d . 1 . .
H H14 1.0093 0.4437 0.6168 0.064 Uiso calc R 1 . .
C C15 0.9694(10) 0.4972(4) 0.7088(6) 0.067(3) Uani d . 1 . .
H H15 1.0560 0.5044 0.7317 0.080 Uiso calc R 1 . .
C C16 0.8705(10) 0.5230(4) 0.7418(7) 0.070(3) Uani d . 1 . .
H H16 0.8902 0.5487 0.7857 0.084 Uiso calc R 1 . .
C C17 0.7427(10) 0.5116(3) 0.7111(6) 0.065(3) Uani d . 1 . .
H H17 0.6756 0.5288 0.7347 0.078 Uiso calc R 1 . .
C C18 0.7138(8) 0.4744(3) 0.6452(5) 0.050(2) Uani d . 1 . .
H H18 0.6268 0.4666 0.6242 0.061 Uiso calc R 1 . .
C C19 0.8622(7) 0.3305(3) 0.7180(5) 0.046(2) Uani d . 1 . .
C C20 0.9782(8) 0.3178(3) 0.6859(6) 0.054(2) Uani d . 1 . .
H H20 0.9755 0.2978 0.6351 0.065 Uiso calc R 1 . .
C C21 1.0977(9) 0.3351(4) 0.7302(7) 0.066(3) Uani d . 1 . .
H H21 1.1753 0.3261 0.7097 0.079 Uiso calc R 1 . .
C C22 1.1006(10) 0.3649(4) 0.8029(8) 0.074(3) Uani d . 1 . .
H H22 1.1808 0.3771 0.8312 0.088 Uiso calc R 1 . .
C C23 0.9906(10) 0.3775(4) 0.8358(7) 0.072(3) Uani d . 1 . .
H H23 0.9962 0.3974 0.8870 0.086 Uiso calc R 1 . .
C C24 0.8702(9) 0.3613(3) 0.7945(6) 0.056(2) Uani d . 1 . .
H H24 0.7945 0.3706 0.8170 0.067 Uiso calc R 1 . .
C C25 0.7459(7) 0.2350(3) 0.6415(5) 0.0449(19) Uani d . 1 . .
C C26 0.6929(8) 0.2102(3) 0.5647(6) 0.053(2) Uani d . 1 . .
H H26 0.6354 0.2294 0.5242 0.063 Uiso calc R 1 . .
C C27 0.7260(10) 0.1560(4) 0.5481(7) 0.072(3) Uani d . 1 . .
H H27 0.6905 0.1390 0.4969 0.086 Uiso calc R 1 . .
C C28 0.8114(10) 0.1285(4) 0.6082(8) 0.075(3) Uani d . 1 . .
H H28 0.8359 0.0929 0.5965 0.090 Uiso calc R 1 . .
C C29 0.8601(10) 0.1517(4) 0.6835(8) 0.073(3) Uani d . 1 . .
H H29 0.9149 0.1316 0.7243 0.088 Uiso calc R 1 . .
C C30 0.8301(8) 0.2050(3) 0.7013(6) 0.057(2) Uani d . 1 . .
H H30 0.8662 0.2210 0.7533 0.069 Uiso calc R 1 . .
C C31 0.6018(7) 0.3029(3) 0.7490(5) 0.0418(18) Uani d . 1 . .
C C32 0.5768(7) 0.2541(3) 0.7894(5) 0.053(2) Uani d . 1 . .
H H32 0.6147 0.2217 0.7739 0.064 Uiso calc R 1 . .
C C33 0.4960(8) 0.2537(4) 0.8523(5) 0.059(2) Uani d . 1 . .
H H33 0.4781 0.2208 0.8782 0.071 Uiso calc R 1 . .
C C34 0.4418(8) 0.3009(4) 0.8770(6) 0.062(2) Uani d . 1 . .
H H34 0.3872 0.3006 0.9195 0.074 Uiso calc R 1 . .
C C35 0.4694(9) 0.3492(4) 0.8379(6) 0.058(2) Uani d . 1 . .
H H35 0.4350 0.3819 0.8555 0.069 Uiso calc R 1 . .
C C36 0.5457(8) 0.3501(3) 0.7742(6) 0.054(2) Uani d . 1 . .
H H36 0.5603 0.3830 0.7473 0.065 Uiso calc R 1 . .
C C37 0.2974(13) 0.3240(6) 0.1404(9) 0.106(4) Uani d . 1 . .
H H37 0.3347 0.2879 0.1316 0.127 Uiso calc R 1 A 1

loop_
_atom_site_aniso_label
_atom_site_aniso_U_11
_atom_site_aniso_U_22
_atom_site_aniso_U_33
_atom_site_aniso_U_12
_atom_site_aniso_U_13
_atom_site_aniso_U_23
Pt1 0.02648(17) 0.03000(17) 0.03899(18) -0.00180(11) 0.00341(12) 0.00317(13)
Cl1 0.0357(10) 0.0525(12) 0.0525(12) 0.0011(9) -0.0018(9) 0.0159(10)
Cl2 0.0363(11) 0.0537(12) 0.0566(12) -0.0171(9) 0.0036(9) 0.0119(10)
Cl3 0.124(5) 0.164(5) 0.145(5) 0.039(4) 0.043(4) 0.027(4)
Cl4 0.175(10) 0.188(10) 0.120(6) 0.021(7) -0.017(6) -0.015(6)
Cl5 0.102(4) 0.108(4) 0.212(10) -0.007(3) 0.013(5) 0.006(4)
Cl3' 0.20(3) 0.20(3) 0.20(3) 0.00(2) 0.04(3) -0.01(2)
Cl4' 0.17(3) 0.149(19) 0.15(2) 0.022(17) 0.006(18) -0.001(15)
Cl5' 0.15(2) 0.17(3) 0.18(3) -0.004(19) 0.01(2) 0.00(2)
P1 0.0273(10) 0.0259(9) 0.0416(11) -0.0011(7) 0.0046(8) 0.0021(8)
P2 0.0331(11) 0.0335(10) 0.0403(11) -0.0019(8) 0.0019(9) 0.0046(9)
C1 0.034(4) 0.039(4) 0.052(5) -0.001(3) 0.007(4) 0.003(4)
C2 0.041(5) 0.059(5) 0.065(6) -0.003(4) 0.015(4) 0.000(5)
C3 0.049(6) 0.088(8) 0.083(7) -0.004(5) 0.025(5) -0.008(6)
C4 0.051(6) 0.080(7) 0.074(7) 0.020(5) 0.016(5) -0.003(6)
C5 0.058(6) 0.057(6) 0.069(6) 0.019(5) 0.011(5) -0.006(5)
C6 0.045(5) 0.048(5) 0.054(5) 0.004(4) 0.012(4) 0.004(4)
C7 0.035(4) 0.037(4) 0.049(5) 0.000(3) 0.010(4) 0.009(4)
C8 0.055(5) 0.047(5) 0.052(5) 0.002(4) 0.014(4) 0.009(4)
C9 0.071(7) 0.069(6) 0.057(6) 0.002(5) 0.013(5) 0.014(5)
C10 0.064(6) 0.057(6) 0.062(6) 0.012(4) 0.014(5) 0.027(5)
C11 0.062(6) 0.047(5) 0.067(6) 0.008(4) 0.013(5) 0.013(5)
C12 0.049(5) 0.040(5) 0.056(5) 0.002(4) 0.008(4) 0.005(4)
C13 0.036(4) 0.033(4) 0.048(5) -0.004(3) 0.003(4) 0.002(4)
C14 0.046(5) 0.052(5) 0.061(5) -0.006(4) 0.005(4) -0.001(5)
C15 0.061(6) 0.063(6) 0.073(7) -0.016(5) -0.004(5) -0.007(6)
C16 0.080(8) 0.056(6) 0.072(7) -0.013(5) 0.000(6) -0.013(5)
C17 0.067(7) 0.056(6) 0.072(6) 0.002(5) 0.008(5) -0.014(5)
C18 0.044(5) 0.048(5) 0.059(6) -0.003(4) 0.006(4) -0.004(4)
C19 0.041(5) 0.043(4) 0.053(5) 0.000(4) -0.001(4) 0.011(4)
C20 0.049(6) 0.054(5) 0.058(6) 0.000(4) 0.001(4) 0.007(5)
C21 0.043(6) 0.069(6) 0.082(7) 0.001(5) -0.001(5) 0.010(6)
C22 0.057(7) 0.080(7) 0.079(8) -0.007(5) -0.009(6) -0.003(6)
C23 0.067(7) 0.072(7) 0.070(7) -0.010(5) -0.008(6) -0.007(6)
C24 0.052(6) 0.058(5) 0.055(6) -0.002(4) 0.000(4) -0.002(5)
C25 0.042(5) 0.037(4) 0.055(5) -0.001(3) 0.004(4) 0.004(4)
C26 0.052(5) 0.043(5) 0.064(6) -0.001(4) 0.009(4) 0.004(5)
C27 0.075(7) 0.059(6) 0.079(7) -0.002(5) 0.005(6) -0.009(5)
C28 0.075(8) 0.053(6) 0.096(9) 0.008(5) 0.010(7) -0.001(6)
C29 0.070(7) 0.059(6) 0.087(8) 0.010(5) 0.003(6) 0.012(6)
C30 0.060(6) 0.046(5) 0.065(6) 0.003(4) 0.001(5) 0.007(5)
C31 0.039(4) 0.044(5) 0.042(5) -0.005(3) 0.006(4) 0.005(4)
C32 0.057(6) 0.049(5) 0.054(5) -0.001(4) 0.008(4) 0.011(4)
C33 0.066(6) 0.060(6) 0.052(5) -0.011(5) 0.010(5) 0.019(5)
C34 0.054(6) 0.077(7) 0.056(6) 0.005(5) 0.013(5) 0.012(5)
C35 0.052(6) 0.064(6) 0.058(6) 0.012(4) 0.010(5) 0.004(5)
C36 0.055(6) 0.054(5) 0.055(6) 0.005(4) 0.010(5) 0.014(4)
C37 0.102(11) 0.098(9) 0.115(11) 0.020(8) 0.009(9) -0.023(9)

loop_
_atom_type_symbol
_atom_type_description
_atom_type_scat_dispersion_real
_atom_type_scat_dispersion_imag
_atom_type_scat_source
C C 0.0033 0.0016 'International Tables Vol C Tables 4.2.6.8 and 6.1.1.4'
H H 0.0000 0.0000 'International Tables Vol C Tables 4.2.6.8 and 6.1.1.4'
P P 0.1023 0.0942 'International Tables Vol C Tables 4.2.6.8 and 6.1.1.4'
Cl Cl 0.1484 0.1585 'International Tables Vol C Tables 4.2.6.8 and 6.1.1.4'
Pt Pt -1.7033 8.3905 'International Tables Vol C Tables 4.2.6.8 and 6.1.1.4'

loop_
_geom_angle_atom_site_label_1
_geom_angle_atom_site_label_2
_geom_angle_atom_site_label_3
_geom_angle_site_symmetry_1
_geom_angle_site_symmetry_3
_geom_angle
_geom_angle_publ_flag
P1 Pt1 P2 . . 97.43(7) ?
P1 Pt1 Cl1 . . 89.85(7) ?
P2 Pt1 Cl1 . . 172.47(6) ?
P1 Pt1 Cl2 . . 176.28(7) ?
P2 Pt1 Cl2 . . 86.26(7) ?
Cl1 Pt1 Cl2 . . 86.48(7) ?
C1 P1 C13 . . 111.8(3) ?
C1 P1 C7 . . 100.3(3) ?
C13 P1 C7 . . 104.3(3) ?
C1 P1 Pt1 . . 113.7(2) ?
C13 P1 Pt1 . . 110.4(2) ?
C7 P1 Pt1 . . 115.6(2) ?
C25 P2 C19 . . 101.0(4) ?
C25 P2 C31 . . 105.9(3) ?
C19 P2 C31 . . 103.7(4) ?
C25 P2 Pt1 . . 114.3(3) ?
C19 P2 Pt1 . . 122.1(3) ?
C31 P2 Pt1 . . 108.3(3) ?
C6 C1 C2 . . 117.7(7) ?
C6 C1 P1 . . 119.4(5) ?
C2 C1 P1 . . 122.8(6) ?
C3 C2 C1 . . 120.3(8) ?
C3 C2 H2 . . 119.9 ?
C1 C2 H2 . . 119.9 ?
C4 C3 C2 . . 120.8(9) ?
C4 C3 H3 . . 119.6 ?
C2 C3 H3 . . 119.6 ?
C5 C4 C3 . . 120.2(8) ?
C5 C4 H4 . . 119.9 ?
C3 C4 H4 . . 119.9 ?
C4 C5 C6 . . 119.5(9) ?
C4 C5 H5 . . 120.2 ?
C6 C5 H5 . . 120.2 ?
C5 C6 C1 . . 121.2(8) ?
C5 C6 H6 . . 119.4 ?
C1 C6 H6 . . 119.4 ?
C8 C7 C12 . . 118.8(7) ?
C8 C7 P1 . . 119.0(6) ?
C12 C7 P1 . . 122.2(6) ?
C7 C8 C9 . . 121.4(8) ?
C7 C8 H8 . . 119.3 ?
C9 C8 H8 . . 119.3 ?
C8 C9 C10 . . 118.0(9) ?
C8 C9 H9 . . 121.0 ?
C10 C9 H9 . . 121.0 ?
C11 C10 C9 . . 120.9(8) ?
C11 C10 H10 . . 119.5 ?
C9 C10 H10 . . 119.5 ?
C10 C11 C12 . . 120.2(8) ?
C10 C11 H11 . . 119.9 ?
C12 C11 H11 . . 119.9 ?
C11 C12 C7 . . 120.6(8) ?
C11 C12 H12 . . 119.7 ?
C7 C12 H12 . . 119.7 ?
C18 C13 C14 . . 119.9(7) ?
C18 C13 P1 . . 114.9(6) ?
C14 C13 P1 . . 125.1(6) ?
C13 C14 C15 . . 118.9(8) ?
C13 C14 H14 . . 120.5 ?
C15 C14 H14 . . 120.5 ?
C16 C15 C14 . . 120.4(9) ?
C16 C15 H15 . . 119.8 ?
C14 C15 H15 . . 119.8 ?
C15 C16 C17 . . 120.7(9) ?
C15 C16 H16 . . 119.7 ?
C17 C16 H16 . . 119.7 ?
C16 C17 C18 . . 119.6(9) ?
C16 C17 H17 . . 120.2 ?
C18 C17 H17 . . 120.2 ?
C17 C18 C13 . . 120.5(8) ?
C17 C18 H18 . . 119.8 ?
C13 C18 H18 . . 119.8 ?
C20 C19 C24 . . 118.4(8) ?
C20 C19 P2 . . 120.3(7) ?
C24 C19 P2 . . 121.3(6) ?
C21 C20 C19 . . 119.9(9) ?
C21 C20 H20 . . 120.1 ?
C19 C20 H20 . . 120.1 ?
C22 C21 C20 . . 119.7(9) ?
C22 C21 H21 . . 120.2 ?
C20 C21 H21 . . 120.2 ?
C23 C22 C21 . . 121.9(10) ?
C23 C22 H22 . . 119.1 ?
C21 C22 H22 . . 119.1 ?
C22 C23 C24 . . 120.5(10) ?
C22 C23 H23 . . 119.7 ?
C24 C23 H23 . . 119.7 ?
C23 C24 C19 . . 119.6(9) ?
C23 C24 H24 . . 120.2 ?
C19 C24 H24 . . 120.2 ?
C26 C25 C30 . . 118.9(7) ?
C26 C25 P2 . . 120.2(6) ?
C30 C25 P2 . . 121.0(6) ?
C25 C26 C27 . . 119.8(9) ?
C25 C26 H26 . . 120.1 ?
C27 C26 H26 . . 120.1 ?
C28 C27 C26 . . 119.2(10) ?
C28 C27 H27 . . 120.4 ?
C26 C27 H27 . . 120.4 ?
C29 C28 C27 . . 121.3(10) ?
C29 C28 H28 . . 119.4 ?
C27 C28 H28 . . 119.4 ?
C28 C29 C30 . . 120.8(10) ?
C28 C29 H29 . . 119.6 ?
C30 C29 H29 . . 119.6 ?
C29 C30 C25 . . 120.0(9) ?
C29 C30 H30 . . 120.0 ?
C25 C30 H30 . . 120.0 ?
C36 C31 C32 . . 118.4(7) ?
C36 C31 P2 . . 119.6(6) ?
C32 C31 P2 . . 122.0(6) ?
C33 C32 C31 . . 120.1(8) ?
C33 C32 H32 . . 119.9 ?
C31 C32 H32 . . 119.9 ?
C34 C33 C32 . . 120.7(8) ?
C34 C33 H33 . . 119.6 ?
C32 C33 H33 . . 119.6 ?
C33 C34 C35 . . 118.8(8) ?
C33 C34 H34 . . 120.6 ?
C35 C34 H34 . . 120.6 ?
C36 C35 C34 . . 121.1(8) ?
C36 C35 H35 . . 119.4 ?
C34 C35 H35 . . 119.4 ?
C35 C36 C31 . . 120.8(8) ?
C35 C36 H36 . . 119.6 ?
C31 C36 H36 . . 119.6 ?
Cl4' C37 Cl5 . . 51.1(10) ?
Cl4' C37 Cl4 . . 134.5(11) ?
Cl5 C37 Cl4 . . 114.9(10) ?
Cl4' C37 Cl5' . . 133(2) ?
Cl5 C37 Cl5' . . 143.7(16) ?
Cl4 C37 Cl5' . . 31.2(11) ?
Cl4' C37 Cl3 . . 55.8(11) ?
Cl5 C37 Cl3 . . 106.5(8) ?
Cl4 C37 Cl3 . . 110.0(9) ?
Cl5' C37 Cl3 . . 86.0(16) ?
Cl4' C37 Cl3' . . 92.8(15) ?
Cl5 C37 Cl3' . . 48.8(12) ?
Cl4 C37 Cl3' . . 67.4(13) ?
Cl5' C37 Cl3' . . 98.4(17) ?
Cl3 C37 Cl3' . . 135.1(12) ?
Cl4' C37 H37 . . 117.1 ?
Cl5 C37 H37 . . 108.4 ?
Cl4 C37 H37 . . 108.4 ?
Cl5' C37 H37 . . 99.0 ?
Cl3 C37 H37 . . 108.4 ?
Cl3' C37 H37 . . 114.8 ?

loop_
_geom_bond_atom_site_label_1
_geom_bond_atom_site_label_2
_geom_bond_site_symmetry_2
_geom_bond_distance
_geom_bond_publ_flag
Pt1 P1 . 2.2481(17) ?
Pt1 P2 . 2.2658(19) ?
Pt1 Cl1 . 2.3244(19) ?
Pt1 Cl2 . 2.3548(17) ?
Cl3 C37 . 1.758(14) ?
Cl4 C37 . 1.697(17) ?
Cl5 C37 . 1.693(15) ?
Cl3' C37 . 1.79(3) ?
Cl4' C37 . 1.67(3) ?
Cl5' C37 . 1.70(5) ?
P1 C1 . 1.809(7) ?
P1 C13 . 1.828(8) ?
P1 C7 . 1.829(7) ?
P2 C25 . 1.818(7) ?
P2 C19 . 1.825(8) ?
P2 C31 . 1.833(7) ?
C1 C6 . 1.388(10) ?
C1 C2 . 1.389(10) ?
C2 C3 . 1.369(11) ?
C2 H2 . 0.9300 ?
C3 C4 . 1.368(12) ?
C3 H3 . 0.9300 ?
C4 C5 . 1.356(12) ?
C4 H4 . 0.9300 ?
C5 C6 . 1.383(10) ?
C5 H5 . 0.9300 ?
C6 H6 . 0.9300 ?
C7 C8 . 1.372(10) ?
C7 C12 . 1.394(10) ?
C8 C9 . 1.386(11) ?
C8 H8 . 0.9300 ?
C9 C10 . 1.415(12) ?
C9 H9 . 0.9300 ?
C10 C11 . 1.344(12) ?
C10 H10 . 0.9300 ?
C11 C12 . 1.379(10) ?
C11 H11 . 0.9300 ?
C12 H12 . 0.9300 ?
C13 C18 . 1.380(10) ?
C13 C14 . 1.380(10) ?
C14 C15 . 1.391(11) ?
C14 H14 . 0.9300 ?
C15 C16 . 1.362(12) ?
C15 H15 . 0.9300 ?
C16 C17 . 1.367(12) ?
C16 H16 . 0.9300 ?
C17 C18 . 1.373(11) ?
C17 H17 . 0.9300 ?
C18 H18 . 0.9300 ?
C19 C20 . 1.397(11) ?
C19 C24 . 1.404(11) ?
C20 C21 . 1.390(12) ?
C20 H20 . 0.9300 ?
C21 C22 . 1.347(14) ?
C21 H21 . 0.9300 ?
C22 C23 . 1.347(13) ?
C22 H22 . 0.9300 ?
C23 C24 . 1.375(12) ?
C23 H23 . 0.9300 ?
C24 H24 . 0.9300 ?
C25 C26 . 1.387(11) ?
C25 C30 . 1.390(11) ?
C26 C27 . 1.399(11) ?
C26 H26 . 0.9300 ?
C27 C28 . 1.369(14) ?
C27 H27 . 0.9300 ?
C28 C29 . 1.338(14) ?
C28 H28 . 0.9300 ?
C29 C30 . 1.377(11) ?
C29 H29 . 0.9300 ?
C30 H30 . 0.9300 ?
C31 C36 . 1.374(10) ?
C31 C32 . 1.390(10) ?
C32 C33 . 1.376(10) ?
C32 H32 . 0.9300 ?
C33 C34 . 1.362(11) ?
C33 H33 . 0.9300 ?
C34 C35 . 1.378(11) ?
C34 H34 . 0.9300 ?
C35 C36 . 1.353(12) ?
C35 H35 . 0.9300 ?
C36 H36 . 0.9300 ?
C37 H37 . 0.9800 ?

loop_
_geom_hbond_atom_site_label_D
_geom_hbond_atom_site_label_H
_geom_hbond_atom_site_label_A
_geom_hbond_site_symmetry_A
_geom_hbond_distance_DH
_geom_hbond_distance_HA
_geom_hbond_distance_DA
_geom_hbond_angle_DHA
_geom_hbond_publ_flag
C3 H3 Cl1 1_655 0.930 2.80 3.670(10) 157 y
C37 H37 Cl2 4_565 0.980 2.43 3.390(15) 165 y

loop_
_geom_torsion_atom_site_label_1
_geom_torsion_atom_site_label_2
_geom_torsion_atom_site_label_3
_geom_torsion_atom_site_label_4
_geom_torsion_site_symmetry_1
_geom_torsion_site_symmetry_2
_geom_torsion_site_symmetry_3
_geom_torsion_site_symmetry_4
_geom_torsion
_geom_torsion_publ_flag
P2 Pt1 P1 C1 . . . . 65.2(3) ?
Cl1 Pt1 P1 C1 . . . . -116.7(3) ?
Cl2 Pt1 P1 C1 . . . . -107.5(11) ?
P2 Pt1 P1 C13 . . . . -61.5(3) ?
Cl1 Pt1 P1 C13 . . . . 116.6(3) ?
Cl2 Pt1 P1 C13 . . . . 125.9(10) ?
P2 Pt1 P1 C7 . . . . -179.5(3) ?
Cl1 Pt1 P1 C7 . . . . -1.4(3) ?
Cl2 Pt1 P1 C7 . . . . 7.8(11) ?
P1 Pt1 P2 C25 . . . . -107.0(3) ?
Cl1 Pt1 P2 C25 . . . . 87.8(6) ?
Cl2 Pt1 P2 C25 . . . . 72.6(3) ?
P1 Pt1 P2 C19 . . . . 15.1(3) ?
Cl1 Pt1 P2 C19 . . . . -150.1(6) ?
Cl2 Pt1 P2 C19 . . . . -165.4(3) ?
P1 Pt1 P2 C31 . . . . 135.3(3) ?
Cl1 Pt1 P2 C31 . . . . -30.0(6) ?
Cl2 Pt1 P2 C31 . . . . -45.2(3) ?
C13 P1 C1 C6 . . . . 133.7(6) ?
C7 P1 C1 C6 . . . . -116.3(7) ?
Pt1 P1 C1 C6 . . . . 7.8(7) ?
C13 P1 C1 C2 . . . . -50.2(8) ?
C7 P1 C1 C2 . . . . 59.9(8) ?
Pt1 P1 C1 C2 . . . . -176.1(6) ?
C6 C1 C2 C3 . . . . -4.2(13) ?
P1 C1 C2 C3 . . . . 179.6(7) ?
C1 C2 C3 C4 . . . . 2.6(15) ?
C2 C3 C4 C5 . . . . 1.5(16) ?
C3 C4 C5 C6 . . . . -3.8(15) ?
C4 C5 C6 C1 . . . . 2.2(13) ?
C2 C1 C6 C5 . . . . 1.8(12) ?
P1 C1 C6 C5 . . . . 178.2(7) ?
C1 P1 C7 C8 . . . . 49.8(7) ?
C13 P1 C7 C8 . . . . 165.7(6) ?
Pt1 P1 C7 C8 . . . . -72.9(6) ?
C1 P1 C7 C12 . . . . -129.5(6) ?
C13 P1 C7 C12 . . . . -13.7(7) ?
Pt1 P1 C7 C12 . . . . 107.8(6) ?
C12 C7 C8 C9 . . . . -1.1(12) ?
P1 C7 C8 C9 . . . . 179.5(6) ?
C7 C8 C9 C10 . . . . 1.2(13) ?
C8 C9 C10 C11 . . . . -0.8(13) ?
C9 C10 C11 C12 . . . . 0.3(13) ?
C10 C11 C12 C7 . . . . -0.2(12) ?
C8 C7 C12 C11 . . . . 0.6(11) ?
P1 C7 C12 C11 . . . . 180.0(6) ?
C1 P1 C13 C18 . . . . -174.0(6) ?
C7 P1 C13 C18 . . . . 78.5(6) ?
Pt1 P1 C13 C18 . . . . -46.3(6) ?
C1 P1 C13 C14 . . . . 9.9(8) ?
C7 P1 C13 C14 . . . . -97.7(7) ?
Pt1 P1 C13 C14 . . . . 137.5(6) ?
C18 C13 C14 C15 . . . . 1.2(12) ?
P1 C13 C14 C15 . . . . 177.1(6) ?
C13 C14 C15 C16 . . . . -2.4(13) ?
C14 C15 C16 C17 . . . . 2.4(14) ?
C15 C16 C17 C18 . . . . -1.2(14) ?
C16 C17 C18 C13 . . . . 0.0(13) ?
C14 C13 C18 C17 . . . . 0.0(12) ?
P1 C13 C18 C17 . . . . -176.4(6) ?
C25 P2 C19 C20 . . . . 44.4(7) ?
C31 P2 C19 C20 . . . . 153.9(6) ?
Pt1 P2 C19 C20 . . . . -83.8(7) ?
C25 P2 C19 C24 . . . . -133.6(7) ?
C31 P2 C19 C24 . . . . -24.0(7) ?
Pt1 P2 C19 C24 . . . . 98.3(7) ?
C24 C19 C20 C21 . . . . 0.6(12) ?
P2 C19 C20 C21 . . . . -177.4(6) ?
C19 C20 C21 C22 . . . . -1.3(13) ?
C20 C21 C22 C23 . . . . 1.8(16) ?
C21 C22 C23 C24 . . . . -1.6(17) ?
C22 C23 C24 C19 . . . . 1.0(14) ?
C20 C19 C24 C23 . . . . -0.5(12) ?
P2 C19 C24 C23 . . . . 177.5(7) ?
C19 P2 C25 C26 . . . . -142.3(6) ?
C31 P2 C25 C26 . . . . 109.8(7) ?
Pt1 P2 C25 C26 . . . . -9.3(7) ?
C19 P2 C25 C30 . . . . 37.7(7) ?
C31 P2 C25 C30 . . . . -70.2(7) ?
Pt1 P2 C25 C30 . . . . 170.7(6) ?
C30 C25 C26 C27 . . . . -0.8(12) ?
P2 C25 C26 C27 . . . . 179.1(6) ?
C25 C26 C27 C28 . . . . -0.4(14) ?
C26 C27 C28 C29 . . . . 2.3(16) ?
C27 C28 C29 C30 . . . . -2.8(17) ?
C28 C29 C30 C25 . . . . 1.5(15) ?
C26 C25 C30 C29 . . . . 0.3(12) ?
P2 C25 C30 C29 . . . . -179.6(7) ?
C25 P2 C31 C36 . . . . -174.3(7) ?
C19 P2 C31 C36 . . . . 79.7(7) ?
Pt1 P2 C31 C36 . . . . -51.3(7) ?
C25 P2 C31 C32 . . . . 5.0(8) ?
C19 P2 C31 C32 . . . . -100.9(7) ?
Pt1 P2 C31 C32 . . . . 128.1(6) ?
C36 C31 C32 C33 . . . . 0.9(12) ?
P2 C31 C32 C33 . . . . -178.5(6) ?
C31 C32 C33 C34 . . . . -1.4(13) ?
C32 C33 C34 C35 . . . . 0.0(13) ?
C33 C34 C35 C36 . . . . 1.9(14) ?
C34 C35 C36 C31 . . . . -2.4(14) ?
C32 C31 C36 C35 . . . . 1.0(13) ?
P2 C31 C36 C35 . . . . -179.7(7) ?
